data_1008205
loop_
_publ_author_name
'Ibanez, A'
'Jumas, J C'
'Olivier-Fourcade, J'
'Philippot, E'
'Maurin, M'

_publ_section_title
;
Sur les Chalcogeno-iodures d'antimoine SbXI (X=S,Se,Te):Structures et
spectroscopie Moessbauer de ^121^Sb
;
_journal_coden_ASTM JSSCBI
_journal_name_full 'Journal of Solid State Chemistry'
_journal_page_first 272
_journal_page_last 283
_journal_paper_doi 10.1016/0022-4596(83)90082-8
_journal_volume 48
_journal_year 1983
_chemical_formula_structural 'Sb Te I'
_chemical_formula_sum 'I Sb Te'
_chemical_name_systematic 'Antimony telluride iodide'
_space_group_IT_number 2
_symmetry_cell_setting triclinic
_symmetry_Int_Tables_number 2
_symmetry_space_group_name_Hall '-P 1'
_symmetry_space_group_name_H-M 'P -1'
_cell_angle_alpha 107.22(5)
_cell_angle_beta 106.18(4)
_cell_angle_gamma 77.19(3)
_cell_formula_units_Z 2
_cell_length_a 7.570(3)
_cell_length_b 7.159(3)
_cell_length_c 4.228(3)
_cell_volume 207.8
_refine_ls_R_factor_all 0.035
_cod_database_code 1008205

loop_
_symmetry_equiv_pos_as_xyz
x,y,z
-x,-y,-z

loop_
_atom_site_aniso_label
_atom_site_aniso_U_11
_atom_site_aniso_U_12
_atom_site_aniso_U_13
_atom_site_aniso_U_22
_atom_site_aniso_U_23
_atom_site_aniso_U_33
Sb1 0.0135(3) -0.0002(2) 0.0017(3) 0.0272(2) 0.0042(3) 0.0216(3)
Te1 0.0182(3) -0.0004(2) 0.0025(1) 0.0161(2) 0.0026(1) 0.0180(3)
I1 0.0213(3) -0.0013(2) 0.0027(1) 0.0198(2) 0.0029(3) 0.0196(3)

loop_
_atom_site_label
_atom_site_type_symbol
_atom_site_symmetry_multiplicity
_atom_site_Wyckoff_symbol
_atom_site_fract_x
_atom_site_fract_y
_atom_site_fract_z
_atom_site_occupancy
_atom_site_attached_hydrogens
_atom_site_calc_flag
Sb1 Sb3+ 2 i 0.75337(8) 0.51507(2) 0.1342(2) 1. 0 d
Te1 Te2- 2 i 0.09445(8) 0.25352(8) 0.1740(1) 1. 0 d
I1 I1- 2 i 0.63647(8) 0.20036(9) 0.4184(2) 1. 0 d

loop_
_atom_type_symbol
_atom_type_oxidation_number
Sb3+ 3.000
Te2- -2.000
I1- -1.000
